data_1561909
loop_
_publ_author_name
'Xie, Weiwei'
'Fuccillo, M.K.'
'Phelan, B.F.'
'Luo, H.'
'Cava, R.J.'

_publ_section_title
;
 Stabilization of the Ti3Co5B2-type structure for Ti3&#x2212;Si Ru5B2
 through Si--Ti substitution
;
_journal_name_full 'Journal of Solid State Chemistry'
_journal_page_first 92
_journal_page_last 97
_journal_paper_doi 10.1016/j.jssc.2015.03.029
_journal_volume 227
_journal_year 2015
_chemical_formula_sum 'B2 Ru5 Si0.9 Ti2.11'
_chemical_formula_weight 652.94
_space_group_crystal_system tetragonal
_space_group_IT_number 127
_space_group_name_Hall '-P 4 2ab'
_space_group_name_H-M_alt 'P 4/m b m'
_atom_sites_solution_hydrogens .
_cell_angle_alpha 90
_cell_angle_beta 90
_cell_angle_gamma 90
_cell_formula_units_Z 2
_cell_length_a 9.1081(7)
_cell_length_b 9.1081(7)
_cell_length_c 2.9522(2)
_cell_measurement_reflns_used 1284
_cell_measurement_temperature 100(2)
_cell_measurement_theta_max 28.24
_cell_measurement_theta_min 3.16
_cell_volume 244.91(3)
_computing_cell_refinement 'Bruker SAINT'
_computing_data_collection 'Bruker APEX2'
_computing_data_reduction 'Bruker SAINT'
_computing_molecular_graphics 'Bruker SHELXTL'
_computing_publication_material 'Bruker SHELXTL'
_computing_structure_refinement 'SHELXL-2013 (Sheldrick, 2013)'
_computing_structure_solution 'SHELXS-97 (Sheldrick 2008)'
_diffrn_ambient_temperature 100(2)
_diffrn_measured_fraction_theta_full 1.000
_diffrn_measured_fraction_theta_max 1.000
_diffrn_measurement_device_type 'Bruker APEX-II CCD'
_diffrn_measurement_method '\f and \w scans'
_diffrn_radiation_type MoK\a
_diffrn_radiation_wavelength 0.71073
_diffrn_reflns_av_R_equivalents 0.0234
_diffrn_reflns_av_unetI/netI 0.0172
_diffrn_reflns_Laue_measured_fraction_full 1.000
_diffrn_reflns_Laue_measured_fraction_max 1.000
_diffrn_reflns_limit_h_max 12
_diffrn_reflns_limit_h_min -7
_diffrn_reflns_limit_k_max 9
_diffrn_reflns_limit_k_min -10
_diffrn_reflns_limit_l_max 3
_diffrn_reflns_limit_l_min -3
_diffrn_reflns_number 1354
_diffrn_reflns_point_group_measured_fraction_full 1.000
_diffrn_reflns_point_group_measured_fraction_max 1.000
_diffrn_reflns_theta_full 25.242
_diffrn_reflns_theta_max 28.240
_diffrn_reflns_theta_min 3.163
_exptl_absorpt_coefficient_mu 18.298
_exptl_absorpt_correction_T_max 0.7457
_exptl_absorpt_correction_T_min 0.5828
_exptl_absorpt_correction_type multi-scan
_exptl_crystal_colour Metallic
_exptl_crystal_density_diffrn 8.854
_exptl_crystal_density_method 'Not measured'
_exptl_crystal_description Irregular
_exptl_crystal_F_000 578
_exptl_crystal_size_max 0.050
_exptl_crystal_size_mid 0.025
_exptl_crystal_size_min 0.015
_refine_diff_density_max 0.696
_refine_diff_density_min -0.762
_refine_diff_density_rms 0.169
_refine_ls_extinction_coef 0.073(3)
_refine_ls_extinction_expression Fc^*^=kFc[1+0.001xFc^2^\l^3^/sin(2\q)]^-1/4^
_refine_ls_extinction_method SHELXL
_refine_ls_goodness_of_fit_ref 1.372
_refine_ls_hydrogen_treatment undef
_refine_ls_matrix_type full
_refine_ls_number_parameters 22
_refine_ls_number_reflns 196
_refine_ls_number_restraints 0
_refine_ls_restrained_S_all 1.372
_refine_ls_R_factor_all 0.0144
_refine_ls_R_factor_gt 0.0139
_refine_ls_shift/su_max 0.000
_refine_ls_shift/su_mean 0.000
_refine_ls_structure_factor_coef Fsqd
_refine_ls_weighting_details 'w=1/[\s^2^(Fo^2^)+1.4636P] where P=(Fo^2^+2Fc^2^)/3'
_refine_ls_weighting_scheme calc
_refine_ls_wR_factor_gt 0.0312
_refine_ls_wR_factor_ref 0.0313
_reflns_Friedel_coverage 0.000
_reflns_Friedel_fraction_full .
_reflns_Friedel_fraction_max .
_reflns_number_gt 195
_reflns_number_total 196
_reflns_threshold_expression 'I > 2\s(I)'
_cod_data_source_file JSSC-2015-227-92.cif
_cod_data_source_block mo_wei021a_0m
_cod_depositor_comments
;
The following automatic conversions were performed:

data item '_exptl_absorpt_correction_type' value 'Multi-scan' was
changed to 'multi-scan' in accordance with the built-in table derived
from the CIF Core dictionary named 'cif_core.dic' version 2.4.5 last
updated on 2014-11-21.

data item '_exptl_crystal_density_meas' value 'Not measured' was
changed to '?' -- the value is perceived as not measured.

Automatic conversion script
Id: cif_fix_values 8369 2020-08-20 11:38:08Z andrius 
;
_cod_original_cell_volume 244.91(4)
_cod_original_formula_sum 'B2 Ru5 Si0.90 Ti2.11'
_cod_database_code 1561909
_shelx_space_group_comment
; 
The symmetry employed for this shelxl refinement is uniquely defined 
by the following loop, which should always be used as a source of 
symmetry information in preference to the above space-group names. 
They are only intended as comments. 
;
_shelxl_version_number 2013-4

loop_
_space_group_symop_operation_xyz
'x, y, z'
'-x, -y, z'
'-y, x, z'
'y, -x, z'
'-x+1/2, y+1/2, -z'
'x+1/2, -y+1/2, -z'
'y+1/2, x+1/2, -z'
'-y+1/2, -x+1/2, -z'
'-x, -y, -z'
'x, y, -z'
'y, -x, -z'
'-y, x, -z'
'x-1/2, -y-1/2, z'
'-x-1/2, y-1/2, z'
'-y-1/2, -x-1/2, z'
'y-1/2, x-1/2, z'

loop_
_atom_site_label
_atom_site_type_symbol
_atom_site_fract_x
_atom_site_fract_y
_atom_site_fract_z
_atom_site_U_iso_or_equiv
_atom_site_adp_type
_atom_site_occupancy
_atom_site_site_symmetry_order
_atom_site_calc_flag
_atom_site_refinement_flags_posn
_atom_site_refinement_flags_adp
_atom_site_refinement_flags_occupancy
_atom_site_disorder_assembly
_atom_site_disorder_group
Ru1 Ru 0.0000 0.5000 0.5000 0.0022(2) Uani 1 8 d S T P . .
Ru2 Ru 0.07132(4) 0.20988(4) 0.5000 0.0030(2) Uani 1 2 d S T P . .
Ti3 Ti 0.32529(9) 0.17471(9) 0.0000 0.0037(3) Uani 1 4 d S T P . .
Ti4 Ti 0.0000 0.0000 0.0000 0.0032(8) Uani 0.11(3) 8 d S T P . .
Si4 Si 0.0000 0.0000 0.0000 0.0032(8) Uani 0.89(3) 8 d S T P . .
B5 B 0.1253(6) 0.3747(6) 0.0000 0.0046(14) Uani 1 4 d S T P . .

loop_
_atom_site_aniso_label
_atom_site_aniso_U_11
_atom_site_aniso_U_22
_atom_site_aniso_U_33
_atom_site_aniso_U_23
_atom_site_aniso_U_13
_atom_site_aniso_U_12
Ru1 0.0025(3) 0.0025(3) 0.0016(4) 0.000 0.000 -0.0002(3)
Ru2 0.0033(3) 0.0031(2) 0.0025(3) 0.000 0.000 0.00034(13)
Ti3 0.0046(4) 0.0046(4) 0.0020(6) 0.000 0.000 0.0020(4)
Ti4 0.0034(9) 0.0034(9) 0.0029(13) 0.000 0.000 0.000
Si4 0.0034(9) 0.0034(9) 0.0029(13) 0.000 0.000 0.000
B5 0.005(2) 0.005(2) 0.005(4) 0.000 0.000 0.003(3)

loop_
_atom_type_symbol
_atom_type_description
_atom_type_scat_dispersion_real
_atom_type_scat_dispersion_imag
_atom_type_scat_source
B B 0.0013 0.0007 'International Tables Vol C Tables 4.2.6.8 and 6.1.1.4'
Si Si 0.0817 0.0704 'International Tables Vol C Tables 4.2.6.8 and 6.1.1.4'
Ti Ti 0.2776 0.4457 'International Tables Vol C Tables 4.2.6.8 and 6.1.1.4'
Ru Ru -1.2594 0.8363 'International Tables Vol C Tables 4.2.6.8 and 6.1.1.4'

loop_
_geom_angle_atom_site_label_1
_geom_angle_atom_site_label_2
_geom_angle_atom_site_label_3
_geom_angle
_geom_angle_site_symmetry_1
_geom_angle_site_symmetry_3
B5 Ru1 B5 84.9(3) 9_566 9_565
B5 Ru1 B5 95.1(3) 9_566 1_556
B5 Ru1 B5 180.0 9_565 1_556
B5 Ru1 B5 180.0 9_566 .
B5 Ru1 B5 95.1(3) 9_565 .
B5 Ru1 B5 84.9(3) 1_556 .
B5 Ru1 Ti3 68.27(6) 9_566 11_566
B5 Ru1 Ti3 111.73(6) 9_565 11_566
B5 Ru1 Ti3 68.27(6) 1_556 11_566
B5 Ru1 Ti3 111.73(6) . 11_566
B5 Ru1 Ti3 111.73(6) 9_566 3
B5 Ru1 Ti3 68.27(6) 9_565 3
B5 Ru1 Ti3 111.73(6) 1_556 3
B5 Ru1 Ti3 68.27(6) . 3
Ti3 Ru1 Ti3 180.0 11_566 3
B5 Ru1 Ti3 111.73(6) 9_566 11_565
B5 Ru1 Ti3 68.27(6) 9_565 11_565
B5 Ru1 Ti3 111.73(6) 1_556 11_565
B5 Ru1 Ti3 68.27(6) . 11_565
Ti3 Ru1 Ti3 66.53(3) 11_566 11_565
Ti3 Ru1 Ti3 113.47(3) 3 11_565
B5 Ru1 Ti3 68.27(6) 9_566 3_556
B5 Ru1 Ti3 111.73(6) 9_565 3_556
B5 Ru1 Ti3 68.27(6) 1_556 3_556
B5 Ru1 Ti3 111.73(6) . 3_556
Ti3 Ru1 Ti3 113.47(3) 11_566 3_556
Ti3 Ru1 Ti3 66.53(3) 3 3_556
Ti3 Ru1 Ti3 180.0 11_565 3_556
B5 Ru1 Ru2 129.14(10) 9_566 .
B5 Ru1 Ru2 129.14(10) 9_565 .
B5 Ru1 Ru2 50.86(10) 1_556 .
B5 Ru1 Ru2 50.86(10) . .
Ti3 Ru1 Ru2 115.659(8) 11_566 .
Ti3 Ru1 Ru2 64.341(8) 3 .
Ti3 Ru1 Ru2 115.659(8) 11_565 .
Ti3 Ru1 Ru2 64.341(8) 3_556 .
B5 Ru1 Ru2 50.86(10) 9_566 7_456
B5 Ru1 Ru2 50.86(10) 9_565 7_456
B5 Ru1 Ru2 129.14(10) 1_556 7_456
B5 Ru1 Ru2 129.14(10) . 7_456
Ti3 Ru1 Ru2 115.659(8) 11_566 7_456
Ti3 Ru1 Ru2 64.341(8) 3 7_456
Ti3 Ru1 Ru2 115.659(8) 11_565 7_456
Ti3 Ru1 Ru2 64.341(8) 3_556 7_456
Ru2 Ru1 Ru2 117.622(17) . 7_456
B5 Ru1 Ru2 129.14(10) 9_566 15_665
B5 Ru1 Ru2 129.14(10) 9_565 15_665
B5 Ru1 Ru2 50.86(10) 1_556 15_665
B5 Ru1 Ru2 50.86(10) . 15_665
Ti3 Ru1 Ru2 64.341(8) 11_566 15_665
Ti3 Ru1 Ru2 115.659(8) 3 15_665
Ti3 Ru1 Ru2 64.341(8) 11_565 15_665
Ti3 Ru1 Ru2 115.659(8) 3_556 15_665
Ru2 Ru1 Ru2 62.378(17) . 15_665
Ru2 Ru1 Ru2 180.0 7_456 15_665
B5 Ru1 Ru2 50.86(10) 9_566 9_566
B5 Ru1 Ru2 50.86(10) 9_565 9_566
B5 Ru1 Ru2 129.14(10) 1_556 9_566
B5 Ru1 Ru2 129.14(10) . 9_566
Ti3 Ru1 Ru2 64.341(8) 11_566 9_566
Ti3 Ru1 Ru2 115.659(8) 3 9_566
Ti3 Ru1 Ru2 64.341(8) 11_565 9_566
Ti3 Ru1 Ru2 115.659(8) 3_556 9_566
Ru2 Ru1 Ru2 180.0 . 9_566
Ru2 Ru1 Ru2 62.378(17) 7_456 9_566
Ru2 Ru1 Ru2 117.622(17) 15_665 9_566
B5 Ru2 B5 86.11(13) . 1_556
B5 Ru2 Ti4 100.77(6) . .
B5 Ru2 Ti4 173.10(5) 1_556 .
B5 Ru2 Si4 173.10(5) . 1_556
B5 Ru2 Si4 100.77(6) 1_556 1_556
Ti4 Ru2 Si4 72.343(12) . 1_556
B5 Ru2 Ti4 173.10(5) . 1_556
B5 Ru2 Ti4 100.77(6) 1_556 1_556
Ti4 Ru2 Ti4 72.343(12) . 1_556
Si4 Ru2 Ti4 0.0 1_556 1_556
B5 Ru2 Ru1 51.68(17) . .
B5 Ru2 Ru1 51.68(17) 1_556 .
Ti4 Ru2 Ru1 132.861(11) . .
Si4 Ru2 Ru1 132.861(11) 1_556 .
Ti4 Ru2 Ru1 132.861(11) 1_556 .
B5 Ru2 Ti3 61.7(2) . .
B5 Ru2 Ti3 104.77(13) 1_556 .
Ti4 Ru2 Ti3 79.252(10) . .
Si4 Ru2 Ti3 116.37(2) 1_556 .
Ti4 Ru2 Ti3 116.37(2) 1_556 .
Ru1 Ru2 Ti3 108.21(2) . .
B5 Ru2 Ti3 104.77(13) . 1_556
B5 Ru2 Ti3 61.7(2) 1_556 1_556
Ti4 Ru2 Ti3 116.37(2) . 1_556
Si4 Ru2 Ti3 79.251(10) 1_556 1_556
Ti4 Ru2 Ti3 79.251(10) 1_556 1_556
Ru1 Ru2 Ti3 108.21(2) . 1_556
Ti3 Ru2 Ti3 64.59(2) . 1_556
B5 Ru2 Ru2 49.33(6) . 15_665
B5 Ru2 Ru2 49.33(6) 1_556 15_665
Ti4 Ru2 Ru2 136.396(7) . 15_665
Si4 Ru2 Ru2 136.396(7) 1_556 15_665
Ti4 Ru2 Ru2 136.396(7) 1_556 15_665
Ru1 Ru2 Ru2 58.811(8) . 15_665
Ti3 Ru2 Ru2 59.332(13) . 15_665
Ti3 Ru2 Ru2 59.332(13) 1_556 15_665
B5 Ru2 Ru2 121.50(19) . 11_556
B5 Ru2 Ru2 121.50(19) 1_556 11_556
Ti4 Ru2 Ru2 55.193(3) . 11_556
Si4 Ru2 Ru2 55.193(3) 1_556 11_556
Ti4 Ru2 Ru2 55.193(3) 1_556 11_556
Ru1 Ru2 Ru2 167.580(19) . 11_556
Ti3 Ru2 Ru2 61.70(2) . 11_556
Ti3 Ru2 Ru2 61.70(2) 1_556 11_556
Ru2 Ru2 Ru2 108.769(11) 15_665 11_556
B5 Ru2 Ru2 120.72(12) . 3
B5 Ru2 Ru2 120.72(12) 1_556 3
Ti4 Ru2 Ru2 55.193(3) . 3
Si4 Ru2 Ru2 55.193(3) 1_556 3
Ti4 Ru2 Ru2 55.193(3) 1_556 3
Ru1 Ru2 Ru2 102.420(19) . 3
Ti3 Ru2 Ru2 134.413(10) . 3
Ti3 Ru2 Ru2 134.413(10) 1_556 3
Ru2 Ru2 Ru2 161.232(11) 15_665 3
Ru2 Ru2 Ru2 90.0 11_556 3
B5 Ti3 Ru1 146.737(14) . 3_655
B5 Ti3 Ru1 146.737(14) . 3_654
Ru1 Ti3 Ru1 66.53(3) 3_655 3_654
B5 Ti3 Ru2 47.62(2) . .
Ru1 Ti3 Ru2 105.699(9) 3_655 .
Ru1 Ti3 Ru2 148.945(17) 3_654 .
B5 Ti3 Ru2 47.62(2) . 15_665
Ru1 Ti3 Ru2 105.698(9) 3_655 15_665
Ru1 Ti3 Ru2 148.945(17) 3_654 15_665
Ru2 Ti3 Ru2 61.34(3) . 15_665
B5 Ti3 Ru2 47.62(2) . 1_554
Ru1 Ti3 Ru2 148.945(17) 3_655 1_554
Ru1 Ti3 Ru2 105.698(9) 3_654 1_554
Ru2 Ti3 Ru2 64.59(2) . 1_554
Ru2 Ti3 Ru2 95.24(4) 15_665 1_554
B5 Ti3 Ru2 47.62(2) . 15_664
Ru1 Ti3 Ru2 148.945(17) 3_655 15_664
Ru1 Ti3 Ru2 105.698(9) 3_654 15_664
Ru2 Ti3 Ru2 95.24(4) . 15_664
Ru2 Ti3 Ru2 64.59(2) 15_665 15_664
Ru2 Ti3 Ru2 61.34(3) 1_554 15_664
B5 Ti3 B5 144.36(13) . 11
Ru1 Ti3 B5 47.19(9) 3_655 11
Ru1 Ti3 B5 47.19(9) 3_654 11
Ru2 Ti3 B5 104.51(11) . 11
Ru2 Ti3 B5 147.674(14) 15_665 11
Ru2 Ti3 B5 104.51(11) 1_554 11
Ru2 Ti3 B5 147.674(14) 15_664 11
B5 Ti3 B5 144.36(13) . 3_655
Ru1 Ti3 B5 47.19(9) 3_655 3_655
Ru1 Ti3 B5 47.19(9) 3_654 3_655
Ru2 Ti3 B5 147.674(14) . 3_655
Ru2 Ti3 B5 104.51(11) 15_665 3_655
Ru2 Ti3 B5 147.674(14) 1_554 3_655
Ru2 Ti3 B5 104.51(11) 15_664 3_655
B5 Ti3 B5 71.3(3) 11 3_655
B5 Ti3 Ru2 106.97(2) . 11
Ru1 Ti3 Ru2 92.11(3) 3_655 11
Ru1 Ti3 Ru2 58.332(17) 3_654 11
Ru2 Ti3 Ru2 93.348(16) . 11
Ru2 Ti3 Ru2 151.94(4) 15_665 11
Ru2 Ti3 Ru2 60.730(15) 1_554 11
Ru2 Ti3 Ru2 109.578(14) 15_664 11
B5 Ti3 Ru2 44.94(9) 11 11
B5 Ti3 Ru2 103.50(12) 3_655 11
B5 Ti3 Ru2 106.97(2) . 13_665
Ru1 Ti3 Ru2 58.332(17) 3_655 13_665
Ru1 Ti3 Ru2 92.11(3) 3_654 13_665
Ru2 Ti3 Ru2 109.578(14) . 13_665
Ru2 Ti3 Ru2 60.730(14) 15_665 13_665
Ru2 Ti3 Ru2 151.94(4) 1_554 13_665
Ru2 Ti3 Ru2 93.348(16) 15_664 13_665
B5 Ti3 Ru2 103.50(12) 11 13_665
B5 Ti3 Ru2 44.94(9) 3_655 13_665
Ru2 Ti3 Ru2 146.06(5) 11 13_665
B5 Ti3 Ru2 106.97(2) . 11_556
Ru1 Ti3 Ru2 58.332(17) 3_655 11_556
Ru1 Ti3 Ru2 92.11(3) 3_654 11_556
Ru2 Ti3 Ru2 60.730(14) . 11_556
Ru2 Ti3 Ru2 109.578(14) 15_665 11_556
Ru2 Ti3 Ru2 93.348(16) 1_554 11_556
Ru2 Ti3 Ru2 151.94(4) 15_664 11_556
B5 Ti3 Ru2 44.94(9) 11 11_556
B5 Ti3 Ru2 103.50(12) 3_655 11_556
Ru2 Ti3 Ru2 61.621(13) 11 11_556
Ru2 Ti3 Ru2 107.75(2) 13_665 11_556
Ru2 Ti4 Ru2 110.386(6) 9 11_556
Ru2 Ti4 Ru2 69.614(6) 9 3_554
Ru2 Ti4 Ru2 180.0 11_556 3_554
Ru2 Ti4 Ru2 107.657(12) 9 1_554
Ru2 Ti4 Ru2 110.386(6) 11_556 1_554
Ru2 Ti4 Ru2 69.614(6) 3_554 1_554
Ru2 Ti4 Ru2 72.343(12) 9 9_556
Ru2 Ti4 Ru2 69.614(6) 11_556 9_556
Ru2 Ti4 Ru2 110.386(6) 3_554 9_556
Ru2 Ti4 Ru2 180.000(11) 1_554 9_556
Ru2 Ti4 Ru2 69.614(6) 9 11
Ru2 Ti4 Ru2 72.343(12) 11_556 11
Ru2 Ti4 Ru2 107.657(12) 3_554 11
Ru2 Ti4 Ru2 69.614(6) 1_554 11
Ru2 Ti4 Ru2 110.386(6) 9_556 11
Ru2 Ti4 Ru2 110.386(6) 9 3
Ru2 Ti4 Ru2 107.657(12) 11_556 3
Ru2 Ti4 Ru2 72.343(12) 3_554 3
Ru2 Ti4 Ru2 110.386(6) 1_554 3
Ru2 Ti4 Ru2 69.614(6) 9_556 3
Ru2 Ti4 Ru2 180.000(11) 11 3
Ru2 Ti4 Ru2 180.0 9 .
Ru2 Ti4 Ru2 69.614(6) 11_556 .
Ru2 Ti4 Ru2 110.386(6) 3_554 .
Ru2 Ti4 Ru2 72.343(12) 1_554 .
Ru2 Ti4 Ru2 107.657(12) 9_556 .
Ru2 Ti4 Ru2 110.386(6) 11 .
Ru2 Ti4 Ru2 69.614(6) 3 .
Ru2 Ti4 Si4 126.172(6) 9 1_556
Ru2 Ti4 Si4 53.828(6) 11_556 1_556
Ru2 Ti4 Si4 126.172(6) 3_554 1_556
Ru2 Ti4 Si4 126.172(6) 1_554 1_556
Ru2 Ti4 Si4 53.828(6) 9_556 1_556
Ru2 Ti4 Si4 126.172(6) 11 1_556
Ru2 Ti4 Si4 53.828(6) 3 1_556
Ru2 Ti4 Si4 53.829(6) . 1_556
Ru2 Ti4 Si4 53.828(6) 9 1_554
Ru2 Ti4 Si4 126.172(6) 11_556 1_554
Ru2 Ti4 Si4 53.828(6) 3_554 1_554
Ru2 Ti4 Si4 53.828(6) 1_554 1_554
Ru2 Ti4 Si4 126.172(6) 9_556 1_554
Ru2 Ti4 Si4 53.828(6) 11 1_554
Ru2 Ti4 Si4 126.172(6) 3 1_554
Ru2 Ti4 Si4 126.171(6) . 1_554
Si4 Ti4 Si4 180.0 1_556 1_554
Ru2 Ti4 Ti4 126.172(6) 9 1_556
Ru2 Ti4 Ti4 53.828(6) 11_556 1_556
Ru2 Ti4 Ti4 126.172(6) 3_554 1_556
Ru2 Ti4 Ti4 126.172(6) 1_554 1_556
Ru2 Ti4 Ti4 53.828(6) 9_556 1_556
Ru2 Ti4 Ti4 126.172(6) 11 1_556
Ru2 Ti4 Ti4 53.828(6) 3 1_556
Ru2 Ti4 Ti4 53.829(6) . 1_556
Si4 Ti4 Ti4 0.0 1_556 1_556
Si4 Ti4 Ti4 180.0 1_554 1_556
Ru2 Ti4 Ti4 53.828(6) 9 1_554
Ru2 Ti4 Ti4 126.172(6) 11_556 1_554
Ru2 Ti4 Ti4 53.828(6) 3_554 1_554
Ru2 Ti4 Ti4 53.828(6) 1_554 1_554
Ru2 Ti4 Ti4 126.172(6) 9_556 1_554
Ru2 Ti4 Ti4 53.828(6) 11 1_554
Ru2 Ti4 Ti4 126.172(6) 3 1_554
Ru2 Ti4 Ti4 126.171(6) . 1_554
Si4 Ti4 Ti4 180.0 1_556 1_554
Si4 Ti4 Ti4 0.0 1_554 1_554
Ti4 Ti4 Ti4 180.0 1_556 1_554
Ru2 B5 Ru2 81.35(12) . 15_665
Ru2 B5 Ru2 86.11(13) . 1_554
Ru2 B5 Ru2 141.4(4) 15_665 1_554
Ru2 B5 Ru2 141.4(4) . 15_664
Ru2 B5 Ru2 86.11(13) 15_665 15_664
Ru2 B5 Ru2 81.35(12) 1_554 15_664
Ru2 B5 Ru1 77.46(7) . .
Ru2 B5 Ru1 77.46(7) 15_665 .
Ru2 B5 Ru1 134.8(2) 1_554 .
Ru2 B5 Ru1 134.8(2) 15_664 .
Ru2 B5 Ru1 134.8(2) . 1_554
Ru2 B5 Ru1 134.8(2) 15_665 1_554
Ru2 B5 Ru1 77.46(7) 1_554 1_554
Ru2 B5 Ru1 77.46(7) 15_664 1_554
Ru1 B5 Ru1 84.9(3) . 1_554
Ru2 B5 Ti3 70.7(2) . .
Ru2 B5 Ti3 70.7(2) 15_665 .
Ru2 B5 Ti3 70.7(2) 1_554 .
Ru2 B5 Ti3 70.7(2) 15_664 .
Ru1 B5 Ti3 137.55(14) . .
Ru1 B5 Ti3 137.55(14) 1_554 .
Ru2 B5 Ti3 136.23(12) . 11_565
Ru2 B5 Ti3 70.30(6) 15_665 11_565
Ru2 B5 Ti3 136.23(12) 1_554 11_565
Ru2 B5 Ti3 70.30(6) 15_664 11_565
Ru1 B5 Ti3 64.53(15) . 11_565
Ru1 B5 Ti3 64.53(15) 1_554 11_565
Ti3 B5 Ti3 125.64(13) . 11_565
Ru2 B5 Ti3 70.30(6) . 3
Ru2 B5 Ti3 136.23(12) 15_665 3
Ru2 B5 Ti3 70.30(6) 1_554 3
Ru2 B5 Ti3 136.23(12) 15_664 3
Ru1 B5 Ti3 64.53(15) . 3
Ru1 B5 Ti3 64.53(15) 1_554 3
Ti3 B5 Ti3 125.64(13) . 3
Ti3 B5 Ti3 108.7(3) 11_565 3

loop_
_geom_bond_atom_site_label_1
_geom_bond_atom_site_label_2
_geom_bond_distance
_geom_bond_site_symmetry_2
Ru1 B5 2.187(6) 9_566
Ru1 B5 2.187(6) 9_565
Ru1 B5 2.187(6) 1_556
Ru1 B5 2.187(6) .
Ru1 Ti3 2.6913(10) 11_566
Ru1 Ti3 2.6913(10) 3
Ru1 Ti3 2.6913(10) 11_565
Ru1 Ti3 2.6913(10) 3_556
Ru1 Ru2 2.7211(4) .
Ru1 Ru2 2.7211(4) 7_456
Ru1 Ru2 2.7211(4) 15_665
Ru1 Ru2 2.7211(4) 9_566
Ru2 B5 2.162(3) .
Ru2 B5 2.162(3) 1_556
Ru2 Ti4 2.5010(3) .
Ru2 Si4 2.5010(3) 1_556
Ru2 Ti4 2.5010(3) 1_556
Ru2 Ti3 2.7627(9) .
Ru2 Ti3 2.7627(9) 1_556
Ru2 Ru2 2.8183(8) 15_665
Ru2 Ru2 2.8552(6) 11_556
Ru2 Ru2 2.8552(6) 3
Ti3 B5 2.576(8) .
Ti3 Ru1 2.6913(10) 3_655
Ti3 Ru1 2.6913(10) 3_654
Ti3 Ru2 2.7627(9) 15_665
Ti3 Ru2 2.7627(9) 1_554
Ti3 Ru2 2.7627(9) 15_664
Ti3 B5 2.769(5) 11
Ti3 B5 2.769(5) 3_655
Ti3 Ru2 2.8819(5) 11
Ti3 Ru2 2.8819(5) 13_665
Ti3 Ru2 2.8819(5) 11_556
Ti4 Ru2 2.5010(3) 9
Ti4 Ru2 2.5010(3) 11_556
Ti4 Ru2 2.5010(3) 3_554
Ti4 Ru2 2.5010(3) 1_554
Ti4 Ru2 2.5010(3) 9_556
Ti4 Ru2 2.5010(3) 11
Ti4 Ru2 2.5010(3) 3
Ti4 Si4 2.9522(2) 1_556
Ti4 Si4 2.9522(2) 1_554
Ti4 Ti4 2.9522(2) 1_556
Ti4 Ti4 2.9522(2) 1_554
B5 Ru2 2.162(3) 15_665
B5 Ru2 2.162(3) 1_554
B5 Ru2 2.162(3) 15_664
B5 Ru1 2.187(6) 1_554
B5 Ti3 2.769(5) 11_565
B5 Ti3 2.769(5) 3
